data_7031035
loop_
_publ_author_name
'Dauer, David-R'
'Stalke, Dietmar'

_publ_section_title
;
 Heterocyclic substituted methanides as promising alternatives to the
 ubiquitous nacnac ligand.
;
_journal_issue 38
_journal_name_full 'Dalton transactions (Cambridge, England : 2003)'
_journal_page_first 14432
_journal_page_last 14439
_journal_paper_doi 10.1039/c4dt01008f
_journal_volume 43
_journal_year 2014
_chemical_formula_moiety 'C16 H12 Al Cl N2 S2'
_chemical_formula_sum 'C16 H12 Al Cl N2 S2'
_chemical_formula_weight 358.83
_chemical_name_systematic
;
 ?
;
_space_group_crystal_system triclinic
_space_group_IT_number 2
_space_group_name_Hall '-P 1'
_space_group_name_H-M_alt 'P -1'
_symmetry_space_group_name_Hall '-P 1'
_symmetry_space_group_name_H-M 'P -1'
_atom_sites_solution_hydrogens geom
_audit_creation_method SHELXL-2013
_cell_angle_alpha 89.97(2)
_cell_angle_beta 85.29(2)
_cell_angle_gamma 85.89(2)
_cell_formula_units_Z 2
_cell_length_a 7.074(2)
_cell_length_b 7.694(2)
_cell_length_c 14.664(3)
_cell_measurement_reflns_used 4677
_cell_measurement_temperature 100(2)
_cell_measurement_theta_max 25.31
_cell_measurement_theta_min 2.65
_cell_volume 793.4(3)
_computing_structure_refinement 'SHELXL-2013 (Sheldrick, 2013)'
_diffrn_ambient_temperature 100(2)
_diffrn_measured_fraction_theta_full 0.995
_diffrn_measured_fraction_theta_max 0.993
_diffrn_measurement_device_type 'Smart APEX II Ultra'
_diffrn_measurement_method 'omega scans'
_diffrn_radiation_monochromator mirror
_diffrn_radiation_source 'INCOATEC Mo Microsource'
_diffrn_radiation_type MoK\a
_diffrn_radiation_wavelength 0.71073
_diffrn_reflns_av_R_equivalents 0.0476
_diffrn_reflns_av_unetI/netI 0.0383
_diffrn_reflns_Laue_measured_fraction_full 0.995
_diffrn_reflns_Laue_measured_fraction_max 0.993
_diffrn_reflns_limit_h_max 8
_diffrn_reflns_limit_h_min -8
_diffrn_reflns_limit_k_max 9
_diffrn_reflns_limit_k_min -9
_diffrn_reflns_limit_l_max 17
_diffrn_reflns_limit_l_min 0
_diffrn_reflns_number 21727
_diffrn_reflns_point_group_measured_fraction_full 0.995
_diffrn_reflns_point_group_measured_fraction_max 0.993
_diffrn_reflns_theta_full 25.242
_diffrn_reflns_theta_max 25.376
_diffrn_reflns_theta_min 1.393
_exptl_absorpt_coefficient_mu 0.555
_exptl_absorpt_correction_T_max 0.914277
_exptl_absorpt_correction_T_min 0.754357
_exptl_absorpt_correction_type multi-scan
_exptl_absorpt_process_details TWINABS-2008/2
_exptl_crystal_colour yellow
_exptl_crystal_density_diffrn 1.502
_exptl_crystal_description block
_exptl_crystal_F_000 368
_exptl_crystal_size_max 0.110
_exptl_crystal_size_mid 0.110
_exptl_crystal_size_min 0.080
_refine_diff_density_max 0.309
_refine_diff_density_min -0.340
_refine_diff_density_rms 0.062
_refine_ls_extinction_method none
_refine_ls_goodness_of_fit_ref 1.054
_refine_ls_hydrogen_treatment constr
_refine_ls_matrix_type full
_refine_ls_number_parameters 209
_refine_ls_number_reflns 2882
_refine_ls_number_restraints 32
_refine_ls_restrained_S_all 1.050
_refine_ls_R_factor_all 0.0453
_refine_ls_R_factor_gt 0.0348
_refine_ls_shift/su_max 0.001
_refine_ls_shift/su_mean 0.000
_refine_ls_structure_factor_coef Fsqd
_refine_ls_weighting_details
;
 w=1/[\s^2^(Fo^2^)+(0.0326P)^2^+0.6194P]
 where P=(Fo^2^+2Fc^2^)/3
;
_refine_ls_weighting_scheme calc
_refine_ls_wR_factor_gt 0.0761
_refine_ls_wR_factor_ref 0.0801
_reflns_Friedel_coverage 0.000
_reflns_number_gt 2502
_reflns_number_total 2882
_reflns_threshold_expression 'I > 2\s(I)'
_cod_data_source_file c4dt01008f2.cif
_cod_data_source_block ddauer_6
_cod_depositor_comments 'Adding full bibliography for 7031030--7031038.cif.'
_cod_database_code 7031035
_shelx_space_group_comment
;
The symmetry employed for this shelxl refinement is uniquely defined
by the following loop, which should always be used as a source of
symmetry information in preference to the above space-group names.
They are only intended as comments.
;
_shelx_estimated_absorpt_t_min 0.941
_shelx_estimated_absorpt_t_max 0.957
_shelxl_version_number 2013-2

loop_
_space_group_symop_operation_xyz
'x, y, z'
'-x, -y, -z'

loop_
_atom_site_label
_atom_site_type_symbol
_atom_site_fract_x
_atom_site_fract_y
_atom_site_fract_z
_atom_site_U_iso_or_equiv
_atom_site_adp_type
_atom_site_occupancy
_atom_site_site_symmetry_order
_atom_site_calc_flag
_atom_site_refinement_flags_posn
_atom_site_refinement_flags_adp
_atom_site_refinement_flags_occupancy
_atom_site_disorder_assembly
_atom_site_disorder_group
C1 C 0.2244(3) 1.2014(3) 0.28509(16) 0.0160(5) Uani 1 1 d D . . . .
H1 H 0.2099 1.3241 0.2939 0.019 Uiso 1 1 calc R U . . .
C2 C 0.2387(3) 1.0971(3) 0.36176(16) 0.0145(5) Uani 1 1 d D . . . .
S1 S 0.22903(9) 1.18816(7) 0.47090(4) 0.01635(15) Uani 1 1 d D . . . .
C3 C 0.2527(4) 0.9811(3) 0.51940(16) 0.0147(5) Uani 1 1 d D . . . .
C4 C 0.2550(4) 0.9383(3) 0.61156(16) 0.0181(5) Uani 1 1 d D . . . .
H4 H 0.2466 1.0263 0.6574 0.022 Uiso 1 1 calc R U . . .
C5 C 0.2698(4) 0.7626(3) 0.63454(17) 0.0191(5) Uani 1 1 d D . . . .
H5 H 0.2695 0.7298 0.6970 0.023 Uiso 1 1 calc R U . . .
C6 C 0.2851(4) 0.6342(3) 0.56689(16) 0.0179(5) Uani 1 1 d D . . . .
H6 H 0.2965 0.5150 0.5839 0.021 Uiso 1 1 calc R U . . .
C7 C 0.2841(3) 0.6774(3) 0.47499(16) 0.0158(5) Uani 1 1 d D . . . .
H7 H 0.2942 0.5892 0.4292 0.019 Uiso 1 1 calc R U . . .
C8 C 0.2677(3) 0.8533(3) 0.45135(15) 0.0132(5) Uani 1 1 d D . . . .
N1 N 0.2599(3) 0.9193(2) 0.36198(13) 0.0135(4) Uani 1 1 d D . . . .
C9 C 0.2301(3) 1.1377(3) 0.19627(16) 0.0147(5) Uani 1 1 d D . . . .
S2 S 0.21083(9) 1.27896(7) 0.10365(4) 0.01934(16) Uani 1 1 d D . . . .
C10 C 0.2343(3) 1.1033(3) 0.02753(16) 0.0167(5) Uani 1 1 d D . . . .
C11 C 0.2324(4) 1.1064(3) -0.06724(16) 0.0209(6) Uani 1 1 d D . . . .
H11 H 0.2166 1.2135 -0.0990 0.025 Uiso 1 1 calc R U . . .
C12 C 0.2541(4) 0.9493(3) -0.11390(17) 0.0237(6) Uani 1 1 d D . . . .
H12 H 0.2551 0.9484 -0.1787 0.028 Uiso 1 1 calc R U . . .
C13 C 0.2747(4) 0.7918(3) -0.06709(17) 0.0215(6) Uani 1 1 d D . . . .
H13 H 0.2890 0.6853 -0.1006 0.026 Uiso 1 1 calc R U . . .
C14 C 0.2744(3) 0.7885(3) 0.02728(16) 0.0183(5) Uani 1 1 d D . . . .
H14 H 0.2878 0.6810 0.0588 0.022 Uiso 1 1 calc R U . . .
C15 C 0.2542(3) 0.9463(3) 0.07520(15) 0.0151(5) Uani 1 1 d D . . . .
N2 N 0.2515(3) 0.9666(2) 0.17069(13) 0.0134(4) Uani 1 1 d D . . . .
Al1 Al 0.25990(10) 0.78067(8) 0.25539(5) 0.01404(17) Uani 1 1 d D . . . .
C16 C 0.488(2) 0.618(2) 0.2331(13) 0.0195(7) Uani 0.705(3) 1 d D . P A 1
H16A H 0.5069 0.5883 0.1678 0.029 Uiso 0.705(3) 1 calc R U P A 1
H16B H 0.4714 0.5120 0.2688 0.029 Uiso 0.705(3) 1 calc R U P A 1
H16C H 0.5998 0.6737 0.2514 0.029 Uiso 0.705(3) 1 calc R U P A 1
Cl1 Cl 0.0021(4) 0.6550(4) 0.2610(3) 0.0179(3) Uani 0.705(3) 1 d D . P A 1
Cl1' Cl 0.5003(13) 0.6119(13) 0.2370(7) 0.0195(7) Uani 0.295(3) 1 d D . P A 2
C16' C 0.015(4) 0.662(5) 0.261(3) 0.0179(3) Uani 0.295(3) 1 d D . P A 2
H16D H 0.0029 0.5930 0.3176 0.027 Uiso 0.295(3) 1 calc R U P A 2
H16E H 0.0149 0.5847 0.2082 0.027 Uiso 0.295(3) 1 calc R U P A 2
H16F H -0.0925 0.7496 0.2614 0.027 Uiso 0.295(3) 1 calc R U P A 2

loop_
_atom_site_aniso_label
_atom_site_aniso_U_11
_atom_site_aniso_U_22
_atom_site_aniso_U_33
_atom_site_aniso_U_23
_atom_site_aniso_U_13
_atom_site_aniso_U_12
C1 0.0199(15) 0.0099(11) 0.0183(12) 0.0008(9) -0.0027(10) -0.0014(9)
C2 0.0132(14) 0.0136(11) 0.0169(12) -0.0003(9) -0.0022(9) -0.0016(9)
S1 0.0221(4) 0.0117(3) 0.0153(3) -0.0008(2) -0.0030(2) 0.0001(2)
C3 0.0126(12) 0.0134(11) 0.0178(13) 0.0009(9) -0.0007(10) 0.0001(9)
C4 0.0175(15) 0.0194(12) 0.0172(13) -0.0010(10) -0.0020(10) 0.0011(10)
C5 0.0216(15) 0.0207(12) 0.0148(12) 0.0043(10) -0.0018(10) 0.0008(10)
C6 0.0206(14) 0.0133(11) 0.0197(13) 0.0048(9) -0.0017(10) -0.0001(10)
C7 0.0177(14) 0.0127(11) 0.0172(12) -0.0006(9) -0.0027(10) -0.0005(9)
C8 0.0082(12) 0.0164(11) 0.0152(12) 0.0015(9) -0.0025(9) -0.0007(9)
N1 0.0148(11) 0.0115(9) 0.0145(10) 0.0006(8) -0.0024(8) -0.0012(8)
C9 0.0106(13) 0.0145(11) 0.0193(13) 0.0045(9) -0.0023(9) -0.0015(9)
S2 0.0286(4) 0.0142(3) 0.0161(3) 0.0044(2) -0.0047(3) -0.0038(2)
C10 0.0119(13) 0.0183(12) 0.0200(13) 0.0013(10) -0.0014(10) -0.0024(9)
C11 0.0191(15) 0.0283(14) 0.0157(13) 0.0077(10) -0.0021(10) -0.0038(11)
C12 0.0214(15) 0.0369(15) 0.0130(13) 0.0008(11) -0.0006(10) -0.0035(11)
C13 0.0219(15) 0.0240(13) 0.0183(13) -0.0047(10) -0.0011(11) 0.0003(11)
C14 0.0178(14) 0.0177(12) 0.0193(13) -0.0003(10) -0.0027(10) 0.0005(10)
C15 0.0115(13) 0.0198(12) 0.0139(12) 0.0038(9) -0.0015(9) -0.0007(9)
N2 0.0122(11) 0.0133(9) 0.0147(10) -0.0008(8) -0.0015(8) 0.0001(8)
Al1 0.0176(4) 0.0111(3) 0.0135(4) 0.0007(3) -0.0028(3) 0.0002(3)
C16 0.0193(13) 0.0173(9) 0.0211(10) 0.0027(8) -0.0010(8) 0.0023(7)
Cl1 0.0148(6) 0.0159(5) 0.0233(5) 0.0012(4) -0.0031(4) -0.0026(4)
Cl1' 0.0193(13) 0.0173(9) 0.0211(10) 0.0027(8) -0.0010(8) 0.0023(7)
C16' 0.0148(6) 0.0159(5) 0.0233(5) 0.0012(4) -0.0031(4) -0.0026(4)

loop_
_atom_type_symbol
_atom_type_description
_atom_type_scat_dispersion_real
_atom_type_scat_dispersion_imag
_atom_type_scat_source
C C 0.0033 0.0016 'International Tables Vol C Tables 4.2.6.8 and 6.1.1.4'
H H 0.0000 0.0000 'International Tables Vol C Tables 4.2.6.8 and 6.1.1.4'
N N 0.0061 0.0033 'International Tables Vol C Tables 4.2.6.8 and 6.1.1.4'
Al Al 0.0645 0.0514 'International Tables Vol C Tables 4.2.6.8 and 6.1.1.4'
S S 0.1246 0.1234 'International Tables Vol C Tables 4.2.6.8 and 6.1.1.4'
Cl Cl 0.1484 0.1585 'International Tables Vol C Tables 4.2.6.8 and 6.1.1.4'

loop_
_geom_angle_atom_site_label_1
_geom_angle_atom_site_label_2
_geom_angle_atom_site_label_3
_geom_angle
C2 C1 C9 124.1(2)
C2 C1 H1 118.0
C9 C1 H1 118.0
N1 C2 C1 125.9(2)
N1 C2 S1 113.05(16)
C1 C2 S1 121.02(17)
C2 S1 C3 90.81(11)
C4 C3 C8 121.6(2)
C4 C3 S1 128.10(18)
C8 C3 S1 110.27(17)
C3 C4 C5 118.0(2)
C3 C4 H4 121.0
C5 C4 H4 121.0
C4 C5 C6 120.7(2)
C4 C5 H5 119.6
C6 C5 H5 119.6
C7 C6 C5 121.1(2)
C7 C6 H6 119.4
C5 C6 H6 119.4
C6 C7 C8 118.6(2)
C6 C7 H7 120.7
C8 C7 H7 120.7
C3 C8 C7 120.0(2)
C3 C8 N1 114.15(19)
C7 C8 N1 125.8(2)
C2 N1 C8 111.72(18)
C2 N1 Al1 123.45(15)
C8 N1 Al1 124.68(14)
N2 C9 C1 126.1(2)
N2 C9 S2 112.96(17)
C1 C9 S2 120.98(17)
C10 S2 C9 90.84(11)
C11 C10 C15 121.5(2)
C11 C10 S2 128.24(19)
C15 C10 S2 110.25(18)
C12 C11 C10 118.1(2)
C12 C11 H11 121.0
C10 C11 H11 121.0
C11 C12 C13 120.9(2)
C11 C12 H12 119.5
C13 C12 H12 119.5
C14 C13 C12 121.0(2)
C14 C13 H13 119.5
C12 C13 H13 119.5
C13 C14 C15 118.6(2)
C13 C14 H14 120.7
C15 C14 H14 120.7
C14 C15 C10 119.8(2)
C14 C15 N2 126.0(2)
C10 C15 N2 114.1(2)
C9 N2 C15 111.80(19)
C9 N2 Al1 123.29(16)
C15 N2 Al1 124.80(15)
N1 Al1 N2 96.84(9)
N1 Al1 C16 113.9(6)
N2 Al1 C16 113.1(6)
N1 Al1 C16' 108.3(11)
N2 Al1 C16' 110.1(12)
N1 Al1 Cl1' 111.9(3)
N2 Al1 Cl1' 114.4(3)
C16' Al1 Cl1' 113.9(10)
N1 Al1 Cl1 108.57(12)
N2 Al1 Cl1 109.98(13)
C16 Al1 Cl1 113.2(5)
Al1 C16 H16A 109.5
Al1 C16 H16B 109.5
H16A C16 H16B 109.5
Al1 C16 H16C 109.5
H16A C16 H16C 109.5
H16B C16 H16C 109.5
Al1 C16' H16D 109.5
Al1 C16' H16E 109.5
H16D C16' H16E 109.5
Al1 C16' H16F 109.5
H16D C16' H16F 109.5
H16E C16' H16F 109.5

loop_
_geom_bond_atom_site_label_1
_geom_bond_atom_site_label_2
_geom_bond_distance
C1 C2 1.387(3)
C1 C9 1.388(3)
C1 H1 0.9500
C2 N1 1.365(3)
C2 S1 1.742(2)
S1 C3 1.747(2)
C3 C4 1.392(3)
C3 C8 1.394(3)
C4 C5 1.392(3)
C4 H4 0.9500
C5 C6 1.393(3)
C5 H5 0.9500
C6 C7 1.388(3)
C6 H6 0.9500
C7 C8 1.395(3)
C7 H7 0.9500
C8 N1 1.409(3)
N1 Al1 1.893(2)
C9 N2 1.364(3)
C9 S2 1.747(2)
S2 C10 1.743(2)
C10 C11 1.391(3)
C10 C15 1.399(3)
C11 C12 1.382(4)
C11 H11 0.9500
C12 C13 1.397(4)
C12 H12 0.9500
C13 C14 1.384(3)
C13 H13 0.9500
C14 C15 1.396(3)
C14 H14 0.9500
C15 N2 1.407(3)
N2 Al1 1.895(2)
Al1 C16 1.976(14)
Al1 C16' 2.01(2)
Al1 Cl1' 2.064(8)
Al1 Cl1 2.120(2)
C16 H16A 0.9800
C16 H16B 0.9800
C16 H16C 0.9800
C16' H16D 0.9800
C16' H16E 0.9800
C16' H16F 0.9800

loop_
_geom_torsion_atom_site_label_1
_geom_torsion_atom_site_label_2
_geom_torsion_atom_site_label_3
_geom_torsion_atom_site_label_4
_geom_torsion
C9 C1 C2 N1 -0.1(4)
C9 C1 C2 S1 -179.67(19)
N1 C2 S1 C3 -0.36(19)
C1 C2 S1 C3 179.3(2)
C2 S1 C3 C4 -178.9(2)
C2 S1 C3 C8 0.28(19)
C8 C3 C4 C5 -1.0(4)
S1 C3 C4 C5 178.1(2)
C3 C4 C5 C6 1.1(4)
C4 C5 C6 C7 -0.7(4)
C5 C6 C7 C8 0.2(4)
C4 C3 C8 C7 0.5(4)
S1 C3 C8 C7 -178.72(19)
C4 C3 C8 N1 179.1(2)
S1 C3 C8 N1 -0.2(3)
C6 C7 C8 C3 -0.1(4)
C6 C7 C8 N1 -178.5(2)
C1 C2 N1 C8 -179.3(2)
S1 C2 N1 C8 0.3(3)
C1 C2 N1 Al1 -3.6(3)
S1 C2 N1 Al1 176.06(11)
C3 C8 N1 C2 -0.1(3)
C7 C8 N1 C2 178.4(2)
C3 C8 N1 Al1 -175.78(17)
C7 C8 N1 Al1 2.7(3)
C2 C1 C9 N2 -0.5(4)
C2 C1 C9 S2 179.96(19)
N2 C9 S2 C10 -0.47(18)
C1 C9 S2 C10 179.1(2)
C9 S2 C10 C11 179.6(2)
C9 S2 C10 C15 0.39(19)
C15 C10 C11 C12 -1.1(4)
S2 C10 C11 C12 179.8(2)
C10 C11 C12 C13 0.9(4)
C11 C12 C13 C14 -0.2(4)
C12 C13 C14 C15 -0.3(4)
C13 C14 C15 C10 0.2(4)
C13 C14 C15 N2 -179.8(2)
C11 C10 C15 C14 0.5(4)
S2 C10 C15 C14 179.78(19)
C11 C10 C15 N2 -179.5(2)
S2 C10 C15 N2 -0.2(3)
C1 C9 N2 C15 -179.1(2)
S2 C9 N2 C15 0.4(2)
C1 C9 N2 Al1 4.7(3)
S2 C9 N2 Al1 -175.81(11)
C14 C15 N2 C9 179.9(2)
C10 C15 N2 C9 -0.1(3)
C14 C15 N2 Al1 -4.0(3)
C10 C15 N2 Al1 176.04(16)
C2 N1 Al1 N2 5.7(2)
C8 N1 Al1 N2 -179.10(18)
C2 N1 Al1 C16 124.8(6)
C8 N1 Al1 C16 -60.1(6)
C2 N1 Al1 C16' -108.1(13)
C8 N1 Al1 C16' 67.0(13)
C2 N1 Al1 Cl1' 125.5(4)
C8 N1 Al1 Cl1' -59.3(4)
C2 N1 Al1 Cl1 -108.0(2)
C8 N1 Al1 Cl1 67.1(2)
C9 N2 Al1 N1 -6.2(2)
C15 N2 Al1 N1 178.03(19)
C9 N2 Al1 C16 -125.9(6)
C15 N2 Al1 C16 58.4(6)
C9 N2 Al1 C16' 106.1(11)
C15 N2 Al1 C16' -69.6(11)
C9 N2 Al1 Cl1' -124.1(4)
C15 N2 Al1 Cl1' 60.2(4)
C9 N2 Al1 Cl1 106.4(2)
C15 N2 Al1 Cl1 -69.3(2)
